data_2227956
loop_
_publ_author_name
'Liu, Wei-Yong'
'Xie, Yong-Sheng'
'Wang, Bai-Shan'
'Zhao, Bao-Xiang'

_publ_section_title
;
 2-[5-(1,3-Benzodioxol-5-yl)-3-ferrocenyl-4,5-dihydro-1<i>H</i>-pyrazol-1-yl]-4-phenyl-1,3-thiazole
;
_journal_coeditor_code RZ2480
_journal_issue 10
_journal_name_full 'Acta Crystallographica Section E'
_journal_page_first m1275
_journal_paper_doi 10.1107/S160053681003638X
_journal_volume 66
_journal_year 2010
_chemical_formula_iupac '[Fe (C5 H5) (C24 H18 N3 O2 S)]'
_chemical_formula_moiety 'C29 H23 Fe N3 O2 S'
_chemical_formula_sum 'C29 H23 Fe N3 O2 S'
_chemical_formula_weight 533.41
_chemical_name_systematic
;
2-[5-(1,3-Benzodioxol-5-yl)-3-ferrocenyl-4,5-dihydro-1<i>H</i>-
pyrazol-1-yl]-4-phenyl-1,3-thiazole
;
_space_group_IT_number 2
_symmetry_cell_setting triclinic
_symmetry_space_group_name_Hall '-P 1'
_symmetry_space_group_name_H-M 'P -1'
_atom_sites_solution_hydrogens geom
_atom_sites_solution_primary direct
_atom_sites_solution_secondary difmap
_audit_creation_method SHELXL-97
_cell_angle_alpha 107.776(8)
_cell_angle_beta 100.416(8)
_cell_angle_gamma 112.767(7)
_cell_formula_units_Z 2
_cell_length_a 10.228(5)
_cell_length_b 11.018(5)
_cell_length_c 12.604(6)
_cell_measurement_reflns_used 1390
_cell_measurement_temperature 293(2)
_cell_measurement_theta_max 26.44
_cell_measurement_theta_min 1.80
_cell_volume 1172.7(10)
_computing_cell_refinement 'SAINT (Bruker, 2004)'
_computing_data_collection 'SMART (Bruker, 2004)'
_computing_data_reduction 'SAINT (Bruker, 2004)'
_computing_molecular_graphics 'SHELXTL (Sheldrick, 2008)'
_computing_publication_material 'SHELXTL (Sheldrick, 2008)'
_computing_structure_refinement 'SHELXTL (Sheldrick, 2008)'
_computing_structure_solution 'SHELXTL (Sheldrick, 2008)'
_diffrn_ambient_temperature 293(2)
_diffrn_measured_fraction_theta_full 0.977
_diffrn_measured_fraction_theta_max 0.977
_diffrn_measurement_device_type 'Bruker SMART area-detector'
_diffrn_measurement_method 'phi and omega scans'
_diffrn_radiation_monochromator graphite
_diffrn_radiation_source 'fine-focus sealed tube'
_diffrn_radiation_type MoK\a
_diffrn_radiation_wavelength 0.71073
_diffrn_reflns_av_R_equivalents 0.0244
_diffrn_reflns_av_sigmaI/netI 0.0611
_diffrn_reflns_limit_h_max 7
_diffrn_reflns_limit_h_min -12
_diffrn_reflns_limit_k_max 13
_diffrn_reflns_limit_k_min -13
_diffrn_reflns_limit_l_max 15
_diffrn_reflns_limit_l_min -13
_diffrn_reflns_number 6579
_diffrn_reflns_theta_full 26.44
_diffrn_reflns_theta_max 26.44
_diffrn_reflns_theta_min 1.80
_exptl_absorpt_coefficient_mu 0.766
_exptl_absorpt_correction_T_max 0.927
_exptl_absorpt_correction_T_min 0.894
_exptl_absorpt_correction_type multi-scan
_exptl_absorpt_process_details '(SADABS; Sheldrick, 1996)'
_exptl_crystal_colour yellow
_exptl_crystal_density_diffrn 1.511
_exptl_crystal_density_method 'not measured'
_exptl_crystal_description block
_exptl_crystal_F_000 552
_exptl_crystal_size_max 0.15
_exptl_crystal_size_mid 0.10
_exptl_crystal_size_min 0.10
_refine_diff_density_max 0.298
_refine_diff_density_min -0.296
_refine_ls_extinction_method none
_refine_ls_goodness_of_fit_ref 1.020
_refine_ls_hydrogen_treatment constr
_refine_ls_matrix_type full
_refine_ls_number_parameters 325
_refine_ls_number_reflns 4716
_refine_ls_number_restraints 0
_refine_ls_restrained_S_all 1.020
_refine_ls_R_factor_all 0.0838
_refine_ls_R_factor_gt 0.0500
_refine_ls_shift/su_max 0.000
_refine_ls_shift/su_mean 0.000
_refine_ls_structure_factor_coef Fsqd
_refine_ls_weighting_details 'calc w=1/[\s^2^(Fo^2^)+(0.0498P)^2^+0.2299P] where P=(Fo^2^+2Fc^2^)/3'
_refine_ls_weighting_scheme calc
_refine_ls_wR_factor_gt 0.1061
_refine_ls_wR_factor_ref 0.1238
_reflns_number_gt 3140
_reflns_number_total 4716
_reflns_threshold_expression I>2\s(I)
_cod_data_source_file rz2480.cif
_cod_data_source_block I
_cod_database_code 2227956
_cod_database_fobs_code 2227956

loop_
_symmetry_equiv_pos_as_xyz
'x, y, z'
'-x, -y, -z'

loop_
_atom_site_type_symbol
_atom_site_label
_atom_site_fract_x
_atom_site_fract_y
_atom_site_fract_z
_atom_site_U_iso_or_equiv
_atom_site_adp_type
_atom_site_calc_flag
_atom_site_refinement_flags
_atom_site_occupancy
_atom_site_disorder_assembly
_atom_site_disorder_group
S S2 0.23898(10) 0.03306(12) 0.18898(8) 0.0590(3) Uani d . 1 . .
Fe Fe 0.13832(5) 0.39165(5) 0.68154(4) 0.04547(17) Uani d . 1 . .
O O1 0.9205(3) 0.6859(3) 0.8659(3) 0.0783(9) Uani d . 1 . .
O O2 0.8642(3) 0.4884(3) 0.9074(2) 0.0666(7) Uani d . 1 . .
N N2 0.3592(3) 0.1534(3) 0.4240(2) 0.0505(7) Uani d . 1 . .
N N3 0.2328(3) 0.1739(3) 0.4215(2) 0.0439(7) Uani d . 1 . .
N N7 0.4875(3) 0.0646(3) 0.3137(2) 0.0418(6) Uani d . 1 . .
C C1 0.7361(4) 0.0552(3) 0.2317(3) 0.0442(8) Uani d . 1 . .
H H1 0.7617 0.1343 0.3008 0.053 Uiso calc R 1 . .
C C2 0.8476(4) 0.0314(4) 0.1989(3) 0.0528(9) Uani d . 1 . .
H H2 0.9483 0.0949 0.2451 0.063 Uiso calc R 1 . .
C C3 0.8108(4) -0.0857(4) 0.0984(3) 0.0586(10) Uani d . 1 . .
H H3 0.8865 -0.1015 0.0758 0.070 Uiso calc R 1 . .
C C4 0.6632(4) -0.1795(4) 0.0311(3) 0.0644(11) Uani d . 1 . .
H H4 0.6382 -0.2595 -0.0371 0.077 Uiso calc R 1 . .
C C5 0.5519(4) -0.1557(4) 0.0642(3) 0.0546(9) Uani d . 1 . .
H H5 0.4514 -0.2211 0.0189 0.065 Uiso calc R 1 . .
C C6 0.5863(3) -0.0368(3) 0.1635(3) 0.0387(7) Uani d . 1 . .
C C7 0.4688(3) -0.0038(3) 0.1954(3) 0.0404(8) Uani d . 1 . .
C C8 0.3423(4) -0.0305(4) 0.1179(3) 0.0526(9) Uani d . 1 . .
H H8 0.3140 -0.0774 0.0361 0.063 Uiso calc R 1 . .
C C9 0.3752(4) 0.0896(3) 0.3212(3) 0.0423(8) Uani d . 1 . .
C C10 0.2057(3) 0.1734(3) 0.5167(3) 0.0368(7) Uani d . 1 . .
C C11 0.3027(4) 0.1360(3) 0.5895(3) 0.0442(8) Uani d . 1 . .
H H11A 0.2493 0.0363 0.5788 0.053 Uiso calc R 1 . .
H H11B 0.3392 0.1992 0.6729 0.053 Uiso calc R 1 . .
C C12 0.4307(4) 0.1597(4) 0.5398(3) 0.0429(8) Uani d . 1 . .
H H12 0.4559 0.0805 0.5287 0.051 Uiso calc R 1 . .
C C13 0.5684(4) 0.3028(4) 0.6171(3) 0.0425(8) Uani d . 1 . .
C C14 0.6077(4) 0.4218(4) 0.5902(3) 0.0534(10) Uani d . 1 . .
H H14 0.5540 0.4115 0.5173 0.064 Uiso calc R 1 . .
C C15 0.7264(4) 0.5575(4) 0.6701(4) 0.0624(11) Uani d . 1 . .
H H15 0.7526 0.6377 0.6521 0.075 Uiso calc R 1 . .
C C16 0.8005(4) 0.5666(4) 0.7735(4) 0.0558(10) Uani d . 1 . .
C C17 0.7652(4) 0.4490(4) 0.8002(3) 0.0476(8) Uani d . 1 . .
C C18 0.6510(4) 0.3179(4) 0.7253(3) 0.0456(8) Uani d . 1 . .
H H18 0.6278 0.2392 0.7452 0.055 Uiso calc R 1 . .
C C19 0.9424(5) 0.6410(4) 0.9566(4) 0.0806(13) Uani d . 1 . .
H H19A 0.9047 0.6804 1.0165 0.097 Uiso calc R 1 . .
H H19B 1.0491 0.6753 0.9936 0.097 Uiso calc R 1 . .
C C20 0.0906(3) 0.2054(3) 0.5491(3) 0.0410(8) Uani d . 1 . .
C C21 0.0226(4) 0.2786(4) 0.5058(3) 0.0522(9) Uani d . 1 . .
H H21 0.0404 0.3125 0.4438 0.063 Uiso calc R 1 . .
C C22 -0.0765(4) 0.2935(4) 0.5680(3) 0.0586(10) Uani d . 1 . .
H H22 -0.1389 0.3405 0.5573 0.070 Uiso calc R 1 . .
C C23 -0.0683(4) 0.2303(4) 0.6488(3) 0.0560(10) Uani d . 1 . .
H H23 -0.1236 0.2266 0.7046 0.067 Uiso calc R 1 . .
C C24 0.0342(4) 0.1770(3) 0.6385(3) 0.0488(9) Uani d . 1 . .
H H24 0.0622 0.1282 0.6847 0.059 Uiso calc R 1 . .
C C25 0.2947(5) 0.5917(4) 0.7109(4) 0.0785(13) Uani d . 1 . .
H H25 0.3093 0.6292 0.6504 0.094 Uiso calc R 1 . .
C C26 0.3654(4) 0.5192(4) 0.7469(5) 0.0796(14) Uani d . 1 . .
H H26 0.4390 0.4969 0.7168 0.096 Uiso calc R 1 . .
C C27 0.3135(5) 0.4839(4) 0.8335(4) 0.0777(13) Uani d . 1 . .
H H27 0.3447 0.4328 0.8756 0.093 Uiso calc R 1 . .
C C28 0.2109(5) 0.5350(4) 0.8506(4) 0.0749(13) Uani d . 1 . .
H H28 0.1571 0.5258 0.9070 0.090 Uiso calc R 1 . .
C C29 0.1981(5) 0.6019(4) 0.7753(4) 0.0716(12) Uani d . 1 . .
H H29 0.1345 0.6486 0.7689 0.086 Uiso calc R 1 . .

loop_
_atom_site_aniso_label
_atom_site_aniso_U_11
_atom_site_aniso_U_22
_atom_site_aniso_U_33
_atom_site_aniso_U_12
_atom_site_aniso_U_13
_atom_site_aniso_U_23
S2 0.0488(5) 0.0842(7) 0.0444(6) 0.0376(5) 0.0140(4) 0.0201(5)
Fe 0.0459(3) 0.0395(3) 0.0444(3) 0.0177(2) 0.0175(2) 0.0112(2)
O1 0.0593(17) 0.0509(17) 0.104(2) 0.0132(14) 0.0179(17) 0.0294(18)
O2 0.0615(16) 0.0570(17) 0.0603(18) 0.0191(13) 0.0054(14) 0.0186(14)
N2 0.0580(18) 0.072(2) 0.0386(17) 0.0456(17) 0.0207(14) 0.0223(15)
N3 0.0479(16) 0.0520(17) 0.0459(17) 0.0342(14) 0.0190(14) 0.0220(14)
N7 0.0450(16) 0.0454(16) 0.0366(16) 0.0231(13) 0.0151(13) 0.0158(13)
C1 0.049(2) 0.0398(19) 0.0386(19) 0.0215(16) 0.0115(16) 0.0105(15)
C2 0.046(2) 0.053(2) 0.058(2) 0.0236(18) 0.0164(18) 0.0213(19)
C3 0.058(2) 0.066(3) 0.063(3) 0.041(2) 0.026(2) 0.022(2)
C4 0.061(2) 0.061(3) 0.054(2) 0.034(2) 0.015(2) -0.001(2)
C5 0.043(2) 0.051(2) 0.047(2) 0.0168(17) 0.0095(17) 0.0027(18)
C6 0.0452(19) 0.0363(17) 0.0375(18) 0.0200(15) 0.0158(15) 0.0170(15)
C7 0.0408(19) 0.0402(18) 0.0401(19) 0.0170(15) 0.0160(15) 0.0181(15)
C8 0.048(2) 0.071(3) 0.035(2) 0.0311(19) 0.0116(16) 0.0149(18)
C9 0.0450(19) 0.047(2) 0.042(2) 0.0249(16) 0.0191(16) 0.0202(16)
C10 0.0369(17) 0.0317(17) 0.0383(19) 0.0159(14) 0.0104(14) 0.0119(14)
C11 0.049(2) 0.0405(19) 0.045(2) 0.0224(16) 0.0168(16) 0.0182(16)
C12 0.054(2) 0.052(2) 0.0398(19) 0.0374(18) 0.0197(16) 0.0224(16)
C13 0.0432(19) 0.053(2) 0.051(2) 0.0326(17) 0.0251(17) 0.0278(18)
C14 0.054(2) 0.071(3) 0.068(3) 0.041(2) 0.032(2) 0.048(2)
C15 0.059(2) 0.056(3) 0.096(3) 0.031(2) 0.038(2) 0.051(3)
C16 0.045(2) 0.050(2) 0.081(3) 0.0234(18) 0.029(2) 0.031(2)
C17 0.046(2) 0.053(2) 0.051(2) 0.0275(18) 0.0185(17) 0.0241(19)
C18 0.049(2) 0.046(2) 0.054(2) 0.0258(17) 0.0237(18) 0.0279(18)
C19 0.074(3) 0.054(3) 0.084(3) 0.024(2) 0.013(3) 0.009(3)
C20 0.0368(18) 0.0401(18) 0.0383(19) 0.0177(15) 0.0099(15) 0.0089(15)
C21 0.049(2) 0.057(2) 0.046(2) 0.0284(18) 0.0134(17) 0.0135(18)
C22 0.046(2) 0.066(3) 0.059(2) 0.0348(19) 0.0120(19) 0.012(2)
C23 0.042(2) 0.057(2) 0.059(2) 0.0179(18) 0.0243(18) 0.015(2)
C24 0.045(2) 0.0404(19) 0.054(2) 0.0158(16) 0.0194(17) 0.0161(17)
C25 0.087(3) 0.049(2) 0.079(3) 0.011(2) 0.045(3) 0.018(2)
C26 0.046(2) 0.051(3) 0.097(4) 0.010(2) 0.020(2) -0.005(2)
C27 0.076(3) 0.055(3) 0.060(3) 0.019(2) -0.007(2) 0.005(2)
C28 0.087(3) 0.057(3) 0.055(3) 0.020(2) 0.028(2) 0.007(2)
C29 0.082(3) 0.042(2) 0.084(3) 0.025(2) 0.040(3) 0.014(2)

loop_
_atom_type_symbol
_atom_type_description
_atom_type_scat_dispersion_real
_atom_type_scat_dispersion_imag
_atom_type_scat_source
C C 0.0033 0.0016 'International Tables Vol C Tables 4.2.6.8 and 6.1.1.4'
Fe Fe 0.3463 0.8444 'International Tables Vol C Tables 4.2.6.8 and 6.1.1.4'
N N 0.0061 0.0033 'International Tables Vol C Tables 4.2.6.8 and 6.1.1.4'
O O 0.0106 0.0060 'International Tables Vol C Tables 4.2.6.8 and 6.1.1.4'
S S 0.1246 0.1234 'International Tables Vol C Tables 4.2.6.8 and 6.1.1.4'
H H 0.0000 0.0000 'International Tables Vol C Tables 4.2.6.8 and 6.1.1.4'

loop_
_geom_angle_atom_site_label_1
_geom_angle_atom_site_label_2
_geom_angle_atom_site_label_3
_geom_angle_site_symmetry_1
_geom_angle_site_symmetry_3
_geom_angle
_geom_angle_publ_flag
C8 S2 C9 . . 88.06(16) ?
C28 Fe C27 . . 40.31(17) ?
C28 Fe C20 . . 156.29(17) ?
C27 Fe C20 . . 121.27(17) ?
C28 Fe C24 . . 120.58(17) ?
C27 Fe C24 . . 107.07(17) ?
C20 Fe C24 . . 41.11(13) ?
C28 Fe C21 . . 161.29(17) ?
C27 Fe C21 . . 157.07(18) ?
C20 Fe C21 . . 40.97(13) ?
C24 Fe C21 . . 69.01(15) ?
C28 Fe C29 . . 40.11(17) ?
C27 Fe C29 . . 67.72(19) ?
C20 Fe C29 . . 162.05(16) ?
C24 Fe C29 . . 155.74(16) ?
C21 Fe C29 . . 125.12(18) ?
C28 Fe C25 . . 67.40(18) ?
C27 Fe C25 . . 67.3(2) ?
C20 Fe C25 . . 125.29(16) ?
C24 Fe C25 . . 161.49(17) ?
C21 Fe C25 . . 108.88(18) ?
C29 Fe C25 . . 40.46(16) ?
C28 Fe C26 . . 67.56(18) ?
C27 Fe C26 . . 40.16(18) ?
C20 Fe C26 . . 108.16(15) ?
C24 Fe C26 . . 124.54(17) ?
C21 Fe C26 . . 122.27(18) ?
C29 Fe C26 . . 67.75(18) ?
C25 Fe C26 . . 39.90(18) ?
C28 Fe C22 . . 124.29(17) ?
C27 Fe C22 . . 160.44(19) ?
C20 Fe C22 . . 68.64(14) ?
C24 Fe C22 . . 68.35(15) ?
C21 Fe C22 . . 40.95(13) ?
C29 Fe C22 . . 108.17(17) ?
C25 Fe C22 . . 122.91(19) ?
C26 Fe C22 . . 157.9(2) ?
C28 Fe C23 . . 107.49(17) ?
C27 Fe C23 . . 123.92(19) ?
C20 Fe C23 . . 68.31(14) ?
C24 Fe C23 . . 40.24(13) ?
C21 Fe C23 . . 68.53(15) ?
C29 Fe C23 . . 121.52(16) ?
C25 Fe C23 . . 157.59(18) ?
C26 Fe C23 . . 160.5(2) ?
C22 Fe C23 . . 40.48(15) ?
C16 O1 C19 . . 104.9(3) ?
C17 O2 C19 . . 105.1(3) ?
C9 N2 N3 . . 119.2(3) ?
C9 N2 C12 . . 125.6(3) ?
N3 N2 C12 . . 111.6(2) ?
C10 N3 N2 . . 107.5(2) ?
C9 N7 C7 . . 109.6(3) ?
C2 C1 C6 . . 120.9(3) ?
C2 C1 H1 . . 119.6 ?
C6 C1 H1 . . 119.6 ?
C3 C2 C1 . . 119.9(3) ?
C3 C2 H2 . . 120.1 ?
C1 C2 H2 . . 120.1 ?
C4 C3 C2 . . 120.1(3) ?
C4 C3 H3 . . 120.0 ?
C2 C3 H3 . . 120.0 ?
C3 C4 C5 . . 119.9(3) ?
C3 C4 H4 . . 120.1 ?
C5 C4 H4 . . 120.1 ?
C4 C5 C6 . . 121.0(3) ?
C4 C5 H5 . . 119.5 ?
C6 C5 H5 . . 119.5 ?
C5 C6 C1 . . 118.2(3) ?
C5 C6 C7 . . 121.7(3) ?
C1 C6 C7 . . 120.1(3) ?
C8 C7 N7 . . 115.0(3) ?
C8 C7 C6 . . 125.0(3) ?
N7 C7 C6 . . 120.0(3) ?
C7 C8 S2 . . 111.2(3) ?
C7 C8 H8 . . 124.4 ?
S2 C8 H8 . . 124.4 ?
N7 C9 N2 . . 124.1(3) ?
N7 C9 S2 . . 116.1(2) ?
N2 C9 S2 . . 119.8(2) ?
N3 C10 C20 . . 122.6(3) ?
N3 C10 C11 . . 113.8(3) ?
C20 C10 C11 . . 123.6(3) ?
C10 C11 C12 . . 102.0(3) ?
C10 C11 H11A . . 111.4 ?
C12 C11 H11A . . 111.4 ?
C10 C11 H11B . . 111.4 ?
C12 C11 H11B . . 111.4 ?
H11A C11 H11B . . 109.2 ?
N2 C12 C13 . . 112.5(3) ?
N2 C12 C11 . . 100.6(2) ?
C13 C12 C11 . . 112.1(3) ?
N2 C12 H12 . . 110.4 ?
C13 C12 H12 . . 110.4 ?
C11 C12 H12 . . 110.4 ?
C14 C13 C18 . . 119.1(3) ?
C14 C13 C12 . . 123.0(3) ?
C18 C13 C12 . . 117.6(3) ?
C13 C14 C15 . . 121.6(3) ?
C13 C14 H14 . . 119.2 ?
C15 C14 H14 . . 119.2 ?
C16 C15 C14 . . 116.9(3) ?
C16 C15 H15 . . 121.5 ?
C14 C15 H15 . . 121.5 ?
C15 C16 C17 . . 122.2(4) ?
C15 C16 O1 . . 128.3(4) ?
C17 C16 O1 . . 109.5(4) ?
C18 C17 O2 . . 128.8(3) ?
C18 C17 C16 . . 122.0(4) ?
O2 C17 C16 . . 109.2(3) ?
C17 C18 C13 . . 118.2(3) ?
C17 C18 H18 . . 120.9 ?
C13 C18 H18 . . 120.9 ?
O1 C19 O2 . . 108.4(3) ?
O1 C19 H19A . . 110.0 ?
O2 C19 H19A . . 110.0 ?
O1 C19 H19B . . 110.0 ?
O2 C19 H19B . . 110.0 ?
H19A C19 H19B . . 108.4 ?
C21 C20 C24 . . 107.9(3) ?
C21 C20 C10 . . 127.3(3) ?
C24 C20 C10 . . 124.7(3) ?
C21 C20 Fe . . 69.59(19) ?
C24 C20 Fe . . 69.48(18) ?
C10 C20 Fe . . 122.9(2) ?
C20 C21 C22 . . 107.5(3) ?
C20 C21 Fe . . 69.4(2) ?
C22 C21 Fe . . 69.9(2) ?
C20 C21 H21 . . 126.2 ?
C22 C21 H21 . . 126.2 ?
Fe C21 H21 . . 126.2 ?
C23 C22 C21 . . 107.9(3) ?
C23 C22 Fe . . 69.8(2) ?
C21 C22 Fe . . 69.2(2) ?
C23 C22 H22 . . 126.1 ?
C21 C22 H22 . . 126.1 ?
Fe C22 H22 . . 126.1 ?
C24 C23 C22 . . 108.8(3) ?
C24 C23 Fe . . 69.4(2) ?
C22 C23 Fe . . 69.8(2) ?
C24 C23 H23 . . 125.6 ?
C22 C23 H23 . . 125.6 ?
Fe C23 H23 . . 125.6 ?
C23 C24 C20 . . 108.0(3) ?
C23 C24 Fe . . 70.3(2) ?
C20 C24 Fe . . 69.41(18) ?
C23 C24 H24 . . 126.0 ?
C20 C24 H24 . . 126.0 ?
Fe C24 H24 . . 126.0 ?
C26 C25 C29 . . 108.5(4) ?
C26 C25 Fe . . 70.1(2) ?
C29 C25 Fe . . 69.7(2) ?
C26 C25 H25 . . 125.8 ?
C29 C25 H25 . . 125.8 ?
Fe C25 H25 . . 125.8 ?
C25 C26 C27 . . 107.8(4) ?
C25 C26 Fe . . 70.0(2) ?
C27 C26 Fe . . 69.4(2) ?
C25 C26 H26 . . 126.1 ?
C27 C26 H26 . . 126.1 ?
Fe C26 H26 . . 126.1 ?
C28 C27 C26 . . 108.0(4) ?
C28 C27 Fe . . 69.6(3) ?
C26 C27 Fe . . 70.4(3) ?
C28 C27 H27 . . 126.0 ?
C26 C27 H27 . . 126.0 ?
Fe C27 H27 . . 126.0 ?
C29 C28 C27 . . 108.7(4) ?
C29 C28 Fe . . 70.5(2) ?
C27 C28 Fe . . 70.1(2) ?
C29 C28 H28 . . 125.7 ?
C27 C28 H28 . . 125.7 ?
Fe C28 H28 . . 125.7 ?
C28 C29 C25 . . 107.1(4) ?
C28 C29 Fe . . 69.4(2) ?
C25 C29 Fe . . 69.8(2) ?
C28 C29 H29 . . 126.5 ?
C25 C29 H29 . . 126.5 ?
Fe C29 H29 . . 126.5 ?

loop_
_geom_bond_atom_site_label_1
_geom_bond_atom_site_label_2
_geom_bond_site_symmetry_2
_geom_bond_distance
_geom_bond_publ_flag
S2 C8 . 1.714(3) ?
S2 C9 . 1.721(3) ?
Fe C28 . 2.013(4) ?
Fe C27 . 2.018(4) ?
Fe C20 . 2.019(3) ?
Fe C24 . 2.020(3) ?
Fe C21 . 2.021(4) ?
Fe C29 . 2.027(4) ?
Fe C25 . 2.028(4) ?
Fe C26 . 2.031(4) ?
Fe C22 . 2.031(4) ?
Fe C23 . 2.031(4) ?
O1 C16 . 1.376(5) ?
O1 C19 . 1.392(5) ?
O2 C17 . 1.359(4) ?
O2 C19 . 1.413(5) ?
N2 C9 . 1.345(4) ?
N2 N3 . 1.393(3) ?
N2 C12 . 1.478(4) ?
N3 C10 . 1.281(4) ?
N7 C9 . 1.294(4) ?
N7 C7 . 1.388(4) ?
C1 C2 . 1.369(4) ?
C1 C6 . 1.380(4) ?
C1 H1 . 0.9300 ?
C2 C3 . 1.366(5) ?
C2 H2 . 0.9300 ?
C3 C4 . 1.365(5) ?
C3 H3 . 0.9300 ?
C4 C5 . 1.369(5) ?
C4 H4 . 0.9300 ?
C5 C6 . 1.374(4) ?
C5 H5 . 0.9300 ?
C6 C7 . 1.471(4) ?
C7 C8 . 1.337(4) ?
C8 H8 . 0.9300 ?
C10 C20 . 1.443(4) ?
C10 C11 . 1.488(4) ?
C11 C12 . 1.518(4) ?
C11 H11A . 0.9700 ?
C11 H11B . 0.9700 ?
C12 C13 . 1.505(5) ?
C12 H12 . 0.9800 ?
C13 C14 . 1.381(4) ?
C13 C18 . 1.392(4) ?
C14 C15 . 1.399(5) ?
C14 H14 . 0.9300 ?
C15 C16 . 1.337(5) ?
C15 H15 . 0.9300 ?
C16 C17 . 1.367(5) ?
C17 C18 . 1.344(5) ?
C18 H18 . 0.9300 ?
C19 H19A . 0.9700 ?
C19 H19B . 0.9700 ?
C20 C21 . 1.414(5) ?
C20 C24 . 1.418(4) ?
C21 C22 . 1.417(5) ?
C21 H21 . 0.9800 ?
C22 C23 . 1.405(5) ?
C22 H22 . 0.9800 ?
C23 C24 . 1.393(5) ?
C23 H23 . 0.9800 ?
C24 H24 . 0.9800 ?
C25 C26 . 1.385(6) ?
C25 C29 . 1.402(5) ?
C25 H25 . 0.9800 ?
C26 C27 . 1.390(6) ?
C26 H26 . 0.9800 ?
C27 C28 . 1.389(6) ?
C27 H27 . 0.9800 ?
C28 C29 . 1.385(6) ?
C28 H28 . 0.9800 ?
C29 H29 . 0.9800 ?

loop_
_geom_hbond_atom_site_label_D
_geom_hbond_atom_site_label_H
_geom_hbond_atom_site_label_A
_geom_hbond_site_symmetry_A
_geom_hbond_distance_DH
_geom_hbond_distance_HA
_geom_hbond_distance_DA
_geom_hbond_angle_DHA
C15 H15 N3 2_666 0.93 2.49 3.402(6) 168
C28 H28 O2 2_667 0.98 2.43 3.337(6) 153
C22 H22 Cg1 1_455 0.98 2.97 3.709(5) 133
C26 H26 Cg1 1 0.98 2.90 3.844(5) 163
C5 H5 Cg2 1_544 0.93 2.91 3.658(5) 138
C8 H8 Cg3 2_655 0.93 2.98 3.590(4) 125
C11 H11A Cg4 2_556 0.97 2.85 3.670(4) 142
